data_4513680
loop_
_publ_author_name
'Sui, Xuelin'
'Dai, Shengyu'
'Chen, Changle'

_publ_section_title
;
 Ethylene Polymerization and Copolymerization with Polar Monomers by
 Cationic Phosphine Phosphonic Amide Palladium Complexes
;
_journal_issue 10
_journal_name_full 'ACS Catalysis'
_journal_page_first 5932
_journal_paper_doi 10.1021/acscatal.5b01490
_journal_volume 5
_journal_year 2015
_chemical_formula_sum 'C31 H36 Cl N O P2 Pd'
_chemical_formula_weight 642.40
_chemical_name_systematic
;
 ?
;
_space_group_crystal_system monoclinic
_space_group_IT_number 9
_space_group_name_Hall 'C -2yc'
_space_group_name_H-M_alt 'C 1 c 1'
_symmetry_space_group_name_Hall 'C -2yc'
_symmetry_space_group_name_H-M 'C 1 c 1'
_atom_sites_solution_hydrogens geom
_audit_creation_method SHELXL-2013
_cell_angle_alpha 90
_cell_angle_beta 106.192(4)
_cell_angle_gamma 90
_cell_formula_units_Z 4
_cell_length_a 12.1032(5)
_cell_length_b 15.8942(5)
_cell_length_c 16.1513(7)
_cell_measurement_reflns_used 3311
_cell_measurement_temperature 290(2)
_cell_measurement_theta_max 25.9790
_cell_measurement_theta_min 4.2780
_cell_volume 2983.8(2)
_computing_cell_refinement 'CrysAlisPro (Agilent Technologies)'
_computing_data_collection 'CrysAlisPro (Agilent Technologies)'
_computing_data_reduction 'CrysAlisPro (Agilent Technologies)'
_computing_molecular_graphics 'Ortep-3 (L. J. Farrugia, 2001)'
_computing_publication_material SHELXL-2013
_computing_structure_refinement 'SHELXL-2013 (Sheldrick, 2013)'
_computing_structure_solution 'SHELXS-97 (Sheldrick, 1997)'
_diffrn_ambient_temperature 290(2)
_diffrn_detector_area_resol_mean 15.9149
_diffrn_measured_fraction_theta_full 0.997
_diffrn_measured_fraction_theta_max 0.850
_diffrn_measurement_device_type 'Gemini S Ultra, Agilent Technologies'
_diffrn_measurement_method '\w scans'
_diffrn_radiation_source 'Enhance (Mo) X-ray Source'
_diffrn_radiation_type MoK\a
_diffrn_radiation_wavelength 0.71073
_diffrn_reflns_av_R_equivalents 0.0245
_diffrn_reflns_av_unetI/netI 0.0400
_diffrn_reflns_laue_measured_fraction_full 0.997
_diffrn_reflns_laue_measured_fraction_max 0.850
_diffrn_reflns_limit_h_max 16
_diffrn_reflns_limit_h_min -15
_diffrn_reflns_limit_k_max 20
_diffrn_reflns_limit_k_min -21
_diffrn_reflns_limit_l_max 21
_diffrn_reflns_limit_l_min -20
_diffrn_reflns_number 10371
_diffrn_reflns_point_group_measured_fraction_full 0.868
_diffrn_reflns_point_group_measured_fraction_max 0.704
_diffrn_reflns_theta_full 25.242
_diffrn_reflns_theta_max 29.228
_diffrn_reflns_theta_min 3.506
_exptl_absorpt_coefficient_mu 0.843
_exptl_absorpt_correction_T_max 1.00000
_exptl_absorpt_correction_T_min 0.71135
_exptl_absorpt_correction_type multi-scan
_exptl_absorpt_process_details
;
CrysAlisPro, Agilent Technologies,
Version 1.171.37.35 (release 13-08-2014 CrysAlis171 .NET)
(compiled Aug 13 2014,18:06:01)
Empirical absorption correction using spherical harmonics,
 implemented in SCALE3 ABSPACK scaling algorithm.
;
_exptl_crystal_density_diffrn 1.430
_exptl_crystal_description block
_exptl_crystal_F_000 1320
_exptl_crystal_size_max 0.320
_exptl_crystal_size_mid 0.300
_exptl_crystal_size_min 0.260
_refine_diff_density_max 0.647
_refine_diff_density_min -0.676
_refine_diff_density_rms 0.192
_refine_ls_abs_structure_details
;
 Flack x determined using 1823 quotients [(I+)-(I-)]/[(I+)+(I-)]
 (Parsons and Flack (2004), Acta Cryst. A60, s61).
;
_refine_ls_abs_structure_Flack -0.027(18)
_refine_ls_extinction_method none
_refine_ls_goodness_of_fit_ref 1.053
_refine_ls_hydrogen_treatment constr
_refine_ls_matrix_type full
_refine_ls_number_parameters 339
_refine_ls_number_reflns 5712
_refine_ls_number_restraints 2
_refine_ls_restrained_S_all 1.053
_refine_ls_R_factor_all 0.0469
_refine_ls_R_factor_gt 0.0345
_refine_ls_shift/su_max 0.000
_refine_ls_shift/su_mean 0.000
_refine_ls_structure_factor_coef Fsqd
_refine_ls_weighting_details 'w=1/[\s^2^(Fo^2^)+(0.0891P)^2^] where P=(Fo^2^+2Fc^2^)/3'
_refine_ls_weighting_scheme calc
_refine_ls_wR_factor_gt 0.1019
_refine_ls_wR_factor_ref 0.1342
_reflns_Friedel_coverage 0.653
_reflns_friedel_fraction_full 0.738
_reflns_friedel_fraction_max 0.557
_reflns_number_gt 4987
_reflns_number_total 5712
_reflns_threshold_expression 'I > 2\s(I)'
_cod_data_source_file cs5b01490_si_002.cif
_cod_data_source_block shelxl
_cod_database_code 4513680
_shelx_space_group_comment
;
The symmetry employed for this shelxl refinement is uniquely defined
by the following loop, which should always be used as a source of
symmetry information in preference to the above space-group names.
They are only intended as comments.
;
_shelx_estimated_absorpt_t_min 0.774
_shelx_estimated_absorpt_t_max 0.811
_shelxl_version_number 2013-4

loop_
_space_group_symop_operation_xyz
'x, y, z'
'x, -y, z+1/2'
'x+1/2, y+1/2, z'
'x+1/2, -y+1/2, z+1/2'

loop_
_atom_site_label
_atom_site_type_symbol
_atom_site_fract_x
_atom_site_fract_y
_atom_site_fract_z
_atom_site_U_iso_or_equiv
_atom_site_adp_type
_atom_site_occupancy
_atom_site_site_symmetry_order
_atom_site_calc_flag
_atom_site_refinement_flags_posn
_atom_site_refinement_flags_adp
Pd1 Pd 0.30060(7) 0.25379(3) 0.23230(6) 0.04422(17) Uani 1 1 d . .
P1 P 0.19114(13) 0.11759(10) 0.32623(11) 0.0367(4) Uani 1 1 d . .
Cl1 Cl 0.2044(2) 0.38210(14) 0.24050(19) 0.0762(7) Uani 1 1 d . .
P2 P 0.40704(15) 0.14044(11) 0.23070(12) 0.0401(4) Uani 1 1 d . .
C20 C 0.3885(6) 0.1002(5) 0.4679(5) 0.0470(16) Uani 1 1 d . .
H20 H 0.3917 0.0440 0.4525 0.056 Uiso 1 1 calc R U
C22 C 0.4659(8) 0.2150(7) 0.5624(6) 0.062(2) Uani 1 1 d . .
H22 H 0.5200 0.2359 0.6108 0.074 Uiso 1 1 calc R U
C19 C 0.3007(6) 0.1531(4) 0.4199(4) 0.0403(14) Uani 1 1 d . .
C7 C 0.4560(7) 0.1304(5) 0.1339(5) 0.0474(16) Uani 1 1 d . .
C1 C 0.3346(6) 0.0393(4) 0.2347(4) 0.0385(14) Uani 1 1 d . .
N1 N 0.0807(5) 0.0845(4) 0.3569(4) 0.0445(13) Uani 1 1 d . .
C3 C 0.3191(8) -0.1089(5) 0.2001(6) 0.059(2) Uani 1 1 d . .
H3 H 0.3422 -0.1550 0.1735 0.071 Uiso 1 1 calc R U
O1 O 0.1572(4) 0.1867(3) 0.2609(3) 0.0441(11) Uani 1 1 d . .
C21 C 0.4701(7) 0.1327(6) 0.5384(5) 0.058(2) Uani 1 1 d . .
H21 H 0.5288 0.0982 0.5700 0.069 Uiso 1 1 calc R U
C27 C 0.0597(13) 0.1141(10) 0.5041(8) 0.098(4) Uani 1 1 d . .
H27A H 0.1040 0.1646 0.5068 0.147 Uiso 1 1 calc R U
H27B H 0.0730 0.0911 0.5610 0.147 Uiso 1 1 calc R U
H27C H -0.0206 0.1268 0.4810 0.147 Uiso 1 1 calc R U
C2 C 0.3665(7) -0.0305(5) 0.1950(5) 0.0512(18) Uani 1 1 d . .
H2 H 0.4207 -0.0244 0.1644 0.061 Uiso 1 1 calc R U
C5 C 0.2033(6) -0.0497(5) 0.2818(5) 0.0448(17) Uani 1 1 d . .
H5 H 0.1464 -0.0564 0.3098 0.054 Uiso 1 1 calc R U
C24 C 0.2967(8) 0.2361(5) 0.4440(6) 0.0543(19) Uani 1 1 d . .
H24 H 0.2379 0.2710 0.4131 0.065 Uiso 1 1 calc R U
C12 C 0.3757(8) 0.1411(5) 0.0561(5) 0.059(2) Uani 1 1 d . .
H12 H 0.2991 0.1495 0.0546 0.071 Uiso 1 1 calc R U
C26 C 0.0387(11) -0.0363(8) 0.4453(8) 0.089(3) Uani 1 1 d . .
H26A H -0.0413 -0.0322 0.4145 0.134 Uiso 1 1 calc R U
H26B H 0.0461 -0.0533 0.5037 0.134 Uiso 1 1 calc R U
H26C H 0.0752 -0.0771 0.4179 0.134 Uiso 1 1 calc R U
C11 C 0.4060(11) 0.1397(7) -0.0200(6) 0.075(3) Uani 1 1 d . .
H11 H 0.3503 0.1475 -0.0723 0.090 Uiso 1 1 calc R U
C14 C 0.5983(7) 0.0569(7) 0.3365(6) 0.065(2) Uani 1 1 d . .
H14 H 0.5752 0.0114 0.2996 0.078 Uiso 1 1 calc R U
C17 C 0.6671(11) 0.1946(14) 0.4449(8) 0.112(6) Uani 1 1 d . .
H17 H 0.6920 0.2410 0.4802 0.135 Uiso 1 1 calc R U
C31 C 0.4280(9) 0.3214(6) 0.1992(8) 0.071(3) Uani 1 1 d . .
H02A H 0.3987 0.3427 0.1416 0.106 Uiso 1 1 calc R U
H02B H 0.4926 0.2853 0.2021 0.106 Uiso 1 1 calc R U
H02C H 0.4518 0.3675 0.2386 0.106 Uiso 1 1 calc R U
C18 C 0.5721(8) 0.2000(7) 0.3760(6) 0.071(3) Uani 1 1 d . .
H18 H 0.5302 0.2498 0.3654 0.085 Uiso 1 1 calc R U
C8 C 0.5680(9) 0.1151(9) 0.1345(7) 0.088(4) Uani 1 1 d . .
H8 H 0.6234 0.1047 0.1863 0.106 Uiso 1 1 calc R U
C9 C 0.5981(11) 0.1150(11) 0.0581(8) 0.106(5) Uani 1 1 d . .
H9 H 0.6747 0.1068 0.0594 0.127 Uiso 1 1 calc R U
C28 C -0.0401(7) 0.0977(6) 0.3015(7) 0.060(2) Uani 1 1 d . .
H28 H -0.0902 0.0642 0.3271 0.072 Uiso 1 1 calc R U
C25 C 0.0963(7) 0.0493(6) 0.4453(6) 0.062(2) Uani 1 1 d . .
H25 H 0.1791 0.0402 0.4699 0.074 Uiso 1 1 calc R U
C23 C 0.3798(9) 0.2671(6) 0.5135(6) 0.063(2) Uani 1 1 d . .
H23 H 0.3784 0.3237 0.5281 0.075 Uiso 1 1 calc R U
C15 C 0.6930(9) 0.0503(12) 0.4064(8) 0.100(4) Uani 1 1 d . .
H15 H 0.7347 0.0004 0.4168 0.120 Uiso 1 1 calc R U
C13 C 0.5372(6) 0.1312(5) 0.3211(5) 0.0520(18) Uani 1 1 d . .
C6 C 0.2495(5) 0.0298(4) 0.2794(4) 0.0372(13) Uani 1 1 d . .
C29 C -0.0566(9) 0.0642(7) 0.2104(7) 0.077(3) Uani 1 1 d . .
H29A H -0.0123 0.0975 0.1817 0.116 Uiso 1 1 calc R U
H29B H -0.1366 0.0673 0.1790 0.116 Uiso 1 1 calc R U
H29C H -0.0314 0.0067 0.2131 0.116 Uiso 1 1 calc R U
C10 C 0.5187(12) 0.1266(8) -0.0185(9) 0.085(4) Uani 1 1 d . .
H10 H 0.5400 0.1257 -0.0695 0.102 Uiso 1 1 calc R U
C4 C 0.2376(7) -0.1190(5) 0.2448(6) 0.0525(18) Uani 1 1 d . .
H4 H 0.2066 -0.1718 0.2496 0.063 Uiso 1 1 calc R U
C16 C 0.7265(10) 0.1186(14) 0.4618(9) 0.116(6) Uani 1 1 d . .
H16 H 0.7891 0.1134 0.5104 0.139 Uiso 1 1 calc R U
C30 C -0.0787(9) 0.1878(7) 0.3015(9) 0.088(3) Uani 1 1 d . .
H30A H -0.0555 0.2095 0.3593 0.131 Uiso 1 1 calc R U
H30B H -0.1610 0.1906 0.2797 0.131 Uiso 1 1 calc R U
H30C H -0.0443 0.2209 0.2655 0.131 Uiso 1 1 calc R U

loop_
_atom_site_aniso_label
_atom_site_aniso_U_11
_atom_site_aniso_U_22
_atom_site_aniso_U_33
_atom_site_aniso_U_23
_atom_site_aniso_U_13
_atom_site_aniso_U_12
Pd1 0.0486(3) 0.0329(3) 0.0516(3) -0.0011(2) 0.0146(2) -0.0051(2)
P1 0.0327(8) 0.0332(9) 0.0455(9) -0.0003(7) 0.0129(7) -0.0010(6)
Cl1 0.0820(16) 0.0412(11) 0.0989(18) -0.0014(11) 0.0143(14) 0.0121(11)
P2 0.0403(9) 0.0381(10) 0.0449(9) -0.0036(7) 0.0166(8) -0.0065(7)
C20 0.044(4) 0.046(4) 0.054(4) 0.002(3) 0.018(3) -0.002(3)
C22 0.054(5) 0.084(6) 0.047(4) -0.012(4) 0.012(4) -0.021(5)
C19 0.036(3) 0.043(4) 0.043(4) -0.004(3) 0.013(3) -0.004(3)
C7 0.054(4) 0.044(4) 0.048(4) -0.002(3) 0.022(4) -0.005(3)
C1 0.043(3) 0.031(3) 0.044(3) 0.001(3) 0.015(3) 0.001(2)
N1 0.034(3) 0.046(3) 0.057(4) 0.006(3) 0.018(3) 0.002(2)
C3 0.078(6) 0.037(4) 0.070(5) -0.011(4) 0.033(5) -0.002(4)
O1 0.040(3) 0.035(3) 0.056(3) 0.005(2) 0.013(2) 0.003(2)
C21 0.047(4) 0.082(6) 0.046(4) 0.002(4) 0.015(3) -0.009(4)
C27 0.087(8) 0.141(12) 0.075(9) -0.020(7) 0.038(8) -0.013(8)
C2 0.061(5) 0.040(4) 0.062(5) -0.005(3) 0.031(4) 0.001(3)
C5 0.040(4) 0.038(4) 0.057(5) 0.002(3) 0.016(4) 0.000(3)
C24 0.057(5) 0.051(5) 0.058(5) -0.012(4) 0.021(4) -0.002(3)
C12 0.069(5) 0.058(5) 0.051(5) 0.000(4) 0.019(4) 0.001(4)
C26 0.087(7) 0.087(8) 0.104(8) 0.032(6) 0.045(7) -0.003(6)
C11 0.103(8) 0.075(6) 0.047(5) 0.004(4) 0.019(5) -0.005(6)
C14 0.043(4) 0.086(7) 0.062(5) 0.005(5) 0.007(4) 0.004(4)
C17 0.057(7) 0.202(18) 0.075(8) -0.053(10) 0.014(6) -0.050(9)
C31 0.076(6) 0.042(5) 0.108(8) 0.006(5) 0.050(6) -0.015(4)
C18 0.056(5) 0.095(8) 0.067(6) -0.021(5) 0.026(5) -0.029(5)
C8 0.062(6) 0.146(12) 0.063(6) 0.009(6) 0.029(5) 0.009(6)
C9 0.078(8) 0.185(15) 0.071(7) 0.009(8) 0.048(7) 0.004(8)
C28 0.035(4) 0.057(5) 0.088(6) 0.015(4) 0.015(4) 0.000(3)
C25 0.042(4) 0.088(6) 0.061(5) 0.018(4) 0.023(4) -0.004(4)
C23 0.068(6) 0.059(5) 0.063(5) -0.024(4) 0.022(5) -0.018(4)
C15 0.045(5) 0.168(14) 0.084(8) 0.029(8) 0.013(6) 0.013(7)
C13 0.040(4) 0.073(5) 0.048(4) -0.006(4) 0.020(3) -0.011(3)
C6 0.034(3) 0.038(4) 0.039(3) 0.002(3) 0.009(3) 0.001(2)
C29 0.070(6) 0.063(6) 0.077(6) 0.011(5) -0.016(5) -0.011(5)
C10 0.117(11) 0.089(8) 0.067(6) 0.011(6) 0.056(7) 0.001(6)
C4 0.063(5) 0.031(3) 0.066(5) 0.001(3) 0.023(4) -0.001(3)
C16 0.046(6) 0.23(2) 0.070(8) 0.004(10) 0.014(6) -0.021(9)
C30 0.059(6) 0.081(7) 0.126(10) 0.014(7) 0.031(6) 0.026(5)

loop_
_atom_type_symbol
_atom_type_description
_atom_type_scat_dispersion_real
_atom_type_scat_dispersion_imag
_atom_type_scat_source
C C 0.0033 0.0016 'International Tables Vol C Tables 4.2.6.8 and 6.1.1.4'
H H 0.0000 0.0000 'International Tables Vol C Tables 4.2.6.8 and 6.1.1.4'
N N 0.0061 0.0033 'International Tables Vol C Tables 4.2.6.8 and 6.1.1.4'
O O 0.0106 0.0060 'International Tables Vol C Tables 4.2.6.8 and 6.1.1.4'
Pd Pd -0.9988 1.0072 'International Tables Vol C Tables 4.2.6.8 and 6.1.1.4'
P P 0.1023 0.0942 'International Tables Vol C Tables 4.2.6.8 and 6.1.1.4'
Cl Cl 0.1484 0.1585 'International Tables Vol C Tables 4.2.6.8 and 6.1.1.4'

loop_
_geom_angle_atom_site_label_1
_geom_angle_atom_site_label_2
_geom_angle_atom_site_label_3
_geom_angle
C31 Pd1 O1 176.3(4)
C31 Pd1 P2 86.7(3)
O1 Pd1 P2 95.95(14)
C31 Pd1 Cl1 88.9(3)
O1 Pd1 Cl1 88.68(15)
P2 Pd1 Cl1 174.24(10)
O1 P1 N1 111.2(3)
O1 P1 C19 110.8(3)
N1 P1 C19 108.6(3)
O1 P1 C6 109.3(3)
N1 P1 C6 108.9(3)
C19 P1 C6 108.0(3)
C7 P2 C13 105.2(3)
C7 P2 C1 103.0(3)
C13 P2 C1 102.4(3)
C7 P2 Pd1 114.1(3)
C13 P2 Pd1 115.4(3)
C1 P2 Pd1 115.1(2)
C21 C20 C19 119.1(8)
C21 C20 H20 120.4
C19 C20 H20 120.4
C21 C22 C23 119.3(8)
C21 C22 H22 120.3
C23 C22 H22 120.3
C24 C19 C20 119.8(7)
C24 C19 P1 117.4(6)
C20 C19 P1 122.8(6)
C12 C7 C8 118.4(8)
C12 C7 P2 117.3(6)
C8 C7 P2 124.4(7)
C2 C1 C6 119.0(6)
C2 C1 P2 119.0(5)
C6 C1 P2 122.0(5)
C25 N1 C28 117.6(6)
C25 N1 P1 120.9(5)
C28 N1 P1 121.2(5)
C2 C3 C4 120.2(8)
C2 C3 H3 119.9
C4 C3 H3 119.9
P1 O1 Pd1 115.3(3)
C22 C21 C20 121.1(9)
C22 C21 H21 119.5
C20 C21 H21 119.5
C25 C27 H27A 109.5
C25 C27 H27B 109.5
H27A C27 H27B 109.5
C25 C27 H27C 109.5
H27A C27 H27C 109.5
H27B C27 H27C 109.5
C3 C2 C1 121.3(7)
C3 C2 H2 119.4
C1 C2 H2 119.4
C4 C5 C6 123.2(7)
C4 C5 H5 118.4
C6 C5 H5 118.4
C23 C24 C19 119.9(9)
C23 C24 H24 120.0
C19 C24 H24 120.0
C7 C12 C11 121.3(9)
C7 C12 H12 119.3
C11 C12 H12 119.3
C25 C26 H26A 109.5
C25 C26 H26B 109.5
H26A C26 H26B 109.5
C25 C26 H26C 109.5
H26A C26 H26C 109.5
H26B C26 H26C 109.5
C10 C11 C12 119.7(11)
C10 C11 H11 120.1
C12 C11 H11 120.1
C15 C14 C13 119.9(11)
C15 C14 H14 120.1
C13 C14 H14 120.1
C18 C17 C16 119.1(14)
C18 C17 H17 120.5
C16 C17 H17 120.5
Pd1 C31 H02A 109.5
Pd1 C31 H02B 109.5
H02A C31 H02B 109.5
Pd1 C31 H02C 109.5
H02A C31 H02C 109.5
H02B C31 H02C 109.5
C17 C18 C13 120.5(14)
C17 C18 H18 119.8
C13 C18 H18 119.8
C7 C8 C9 120.0(11)
C7 C8 H8 120.0
C9 C8 H8 120.0
C10 C9 C8 121.3(11)
C10 C9 H9 119.3
C8 C9 H9 119.3
N1 C28 C30 112.5(8)
N1 C28 C29 111.7(7)
C30 C28 C29 112.0(9)
N1 C28 H28 106.7
C30 C28 H28 106.7
C29 C28 H28 106.7
N1 C25 C26 113.4(8)
N1 C25 C27 110.8(8)
C26 C25 C27 112.6(8)
N1 C25 H25 106.5
C26 C25 H25 106.5
C27 C25 H25 106.5
C24 C23 C22 120.8(9)
C24 C23 H23 119.6
C22 C23 H23 119.6
C14 C15 C16 119.8(14)
C14 C15 H15 120.1
C16 C15 H15 120.1
C14 C13 C18 120.2(9)
C14 C13 P2 120.8(7)
C18 C13 P2 119.0(8)
C5 C6 C1 117.7(6)
C5 C6 P1 118.7(5)
C1 C6 P1 123.4(5)
C28 C29 H29A 109.5
C28 C29 H29B 109.5
H29A C29 H29B 109.5
C28 C29 H29C 109.5
H29A C29 H29C 109.5
H29B C29 H29C 109.5
C9 C10 C11 119.2(9)
C9 C10 H10 120.4
C11 C10 H10 120.4
C5 C4 C3 118.7(8)
C5 C4 H4 120.7
C3 C4 H4 120.7
C15 C16 C17 120.5(13)
C15 C16 H16 119.7
C17 C16 H16 119.7
C28 C30 H30A 109.5
C28 C30 H30B 109.5
H30A C30 H30B 109.5
C28 C30 H30C 109.5
H30A C30 H30C 109.5
H30B C30 H30C 109.5

loop_
_geom_bond_atom_site_label_1
_geom_bond_atom_site_label_2
_geom_bond_distance
Pd1 C31 2.068(8)
Pd1 O1 2.194(5)
Pd1 P2 2.219(2)
Pd1 Cl1 2.370(2)
P1 O1 1.499(5)
P1 N1 1.636(5)
P1 C19 1.802(7)
P1 C6 1.821(7)
P2 C7 1.827(7)
P2 C13 1.831(8)
P2 C1 1.841(7)
C20 C21 1.382(12)
C20 C19 1.407(10)
C20 H20 0.9300
C22 C21 1.369(14)
C22 C23 1.392(16)
C22 H22 0.9300
C19 C24 1.380(10)
C7 C12 1.368(12)
C7 C8 1.374(12)
C1 C2 1.389(10)
C1 C6 1.421(9)
N1 C25 1.497(10)
N1 C28 1.501(10)
C3 C2 1.384(12)
C3 C4 1.385(11)
C3 H3 0.9300
C21 H21 0.9300
C27 C25 1.547(16)
C27 H27A 0.9600
C27 H27B 0.9600
C27 H27C 0.9600
C2 H2 0.9300
C5 C4 1.372(11)
C5 C6 1.387(10)
C5 H5 0.9300
C24 C23 1.373(14)
C24 H24 0.9300
C12 C11 1.378(13)
C12 H12 0.9300
C26 C25 1.528(15)
C26 H26A 0.9600
C26 H26B 0.9600
C26 H26C 0.9600
C11 C10 1.373(16)
C11 H11 0.9300
C14 C15 1.370(14)
C14 C13 1.378(13)
C14 H14 0.9300
C17 C18 1.362(17)
C17 C16 1.39(2)
C17 H17 0.9300
C31 H02A 0.9600
C31 H02B 0.9600
C31 H02C 0.9600
C18 C13 1.397(12)
C18 H18 0.9300
C8 C9 1.380(14)
C8 H8 0.9300
C9 C10 1.352(19)
C9 H9 0.9300
C28 C30 1.507(14)
C28 C29 1.525(15)
C28 H28 0.9800
C25 H25 0.9800
C23 H23 0.9300
C15 C16 1.39(2)
C15 H15 0.9300
C29 H29A 0.9600
C29 H29B 0.9600
C29 H29C 0.9600
C10 H10 0.9300
C4 H4 0.9300
C16 H16 0.9300
C30 H30A 0.9600
C30 H30B 0.9600
C30 H30C 0.9600

loop_
_geom_torsion_atom_site_label_1
_geom_torsion_atom_site_label_2
_geom_torsion_atom_site_label_3
_geom_torsion_atom_site_label_4
_geom_torsion
C21 C20 C19 C24 -0.4(10)
C21 C20 C19 P1 179.2(5)
O1 P1 C19 C24 33.7(7)
N1 P1 C19 C24 -88.6(6)
C6 P1 C19 C24 153.4(6)
O1 P1 C19 C20 -145.9(6)
N1 P1 C19 C20 91.8(6)
C6 P1 C19 C20 -26.2(7)
C13 P2 C7 C12 -175.5(7)
C1 P2 C7 C12 77.6(7)
Pd1 P2 C7 C12 -48.0(7)
C13 P2 C7 C8 2.8(11)
C1 P2 C7 C8 -104.1(10)
Pd1 P2 C7 C8 130.4(9)
C7 P2 C1 C2 25.0(7)
C13 P2 C1 C2 -84.1(7)
Pd1 P2 C1 C2 149.9(6)
C7 P2 C1 C6 -157.0(6)
C13 P2 C1 C6 93.9(6)
Pd1 P2 C1 C6 -32.1(6)
O1 P1 N1 C25 -150.7(6)
C19 P1 N1 C25 -28.5(7)
C6 P1 N1 C25 88.8(7)
O1 P1 N1 C28 22.1(7)
C19 P1 N1 C28 144.3(6)
C6 P1 N1 C28 -98.4(6)
N1 P1 O1 Pd1 168.7(3)
C19 P1 O1 Pd1 47.9(4)
C6 P1 O1 Pd1 -71.0(4)
C23 C22 C21 C20 -1.7(12)
C19 C20 C21 C22 0.6(11)
C4 C3 C2 C1 0.6(14)
C6 C1 C2 C3 -1.6(12)
P2 C1 C2 C3 176.5(7)
C20 C19 C24 C23 1.3(12)
P1 C19 C24 C23 -178.3(7)
C8 C7 C12 C11 -2.3(15)
P2 C7 C12 C11 176.1(8)
C7 C12 C11 C10 0.6(16)
C16 C17 C18 C13 -2.4(16)
C12 C7 C8 C9 3.3(19)
P2 C7 C8 C9 -175.0(11)
C7 C8 C9 C10 -3(2)
C25 N1 C28 C30 99.5(9)
P1 N1 C28 C30 -73.5(9)
C25 N1 C28 C29 -133.5(8)
P1 N1 C28 C29 53.5(9)
C28 N1 C25 C26 58.2(10)
P1 N1 C25 C26 -128.8(7)
C28 N1 C25 C27 -69.6(10)
P1 N1 C25 C27 103.5(8)
C19 C24 C23 C22 -2.4(14)
C21 C22 C23 C24 2.6(14)
C13 C14 C15 C16 0.4(15)
C15 C14 C13 C18 0.5(13)
C15 C14 C13 P2 -177.6(7)
C17 C18 C13 C14 0.5(13)
C17 C18 C13 P2 178.6(8)
C7 P2 C13 C14 -65.8(7)
C1 P2 C13 C14 41.6(7)
Pd1 P2 C13 C14 167.5(6)
C7 P2 C13 C18 116.1(6)
C1 P2 C13 C18 -136.5(6)
Pd1 P2 C13 C18 -10.7(7)
C4 C5 C6 C1 1.4(11)
C4 C5 C6 P1 176.8(6)
C2 C1 C6 C5 0.7(10)
P2 C1 C6 C5 -177.4(5)
C2 C1 C6 P1 -174.6(6)
P2 C1 C6 P1 7.4(9)
O1 P1 C6 C5 -126.7(6)
N1 P1 C6 C5 -5.0(7)
C19 P1 C6 C5 112.7(6)
O1 P1 C6 C1 48.5(7)
N1 P1 C6 C1 170.2(6)
C19 P1 C6 C1 -72.1(7)
C8 C9 C10 C11 1(2)
C12 C11 C10 C9 0.2(18)
C6 C5 C4 C3 -2.4(12)
C2 C3 C4 C5 1.4(13)
C14 C15 C16 C17 -2.4(18)
C18 C17 C16 C15 3.4(18)
